data_1519836
loop_
_publ_author_name
'Huth, Susanne L.'
'Hursthouse, Michael B.'

_publ_section_title
;
 [5-(2-Furyl)isoxazole-3-yl]methylamine
;
_journal_name_full 'Crystal Structure Report Archive'
_journal_page_first 371
_journal_year 2007
_chemical_formula_sum 'C8 H5 N O3'
_chemical_formula_weight 163.13
_space_group_IT_number 14
_symmetry_cell_setting monoclinic
_symmetry_space_group_name_Hall '-P 2ybc'
_symmetry_space_group_name_H-M 'P 1 21/c 1'
_atom_sites_solution_hydrogens geom
_atom_sites_solution_primary direct
_atom_sites_solution_secondary difmap
_cell_angle_alpha 90.00
_cell_angle_beta 95.230(2)
_cell_angle_gamma 90.00
_cell_formula_units_Z 4
_cell_length_a 8.1628(3)
_cell_length_b 7.9648(3)
_cell_length_c 11.0496(4)
_cell_measurement_reflns_used 11602
_cell_measurement_temperature 120(2)
_cell_measurement_theta_max 27.48
_cell_measurement_theta_min 2.91
_cell_volume 715.40(5)
_computing_cell_refinement 'DENZO (Otwinowski & Minor, 1997) & COLLECT (Hooft, R.W.W., 1998)'
_computing_data_collection 'COLLECT (Hooft, R.W.W., 1998)'
_computing_data_reduction 'DENZO (Otwinowski & Minor, 1997) & COLLECT (Hooft, R.W.W., 1998)'
_computing_structure_refinement 'SHELXL-97 (Sheldrick, 1997)'
_computing_structure_solution 'SHELXS-97 (Sheldrick, 1997)'
_diffrn_ambient_temperature 120(2)
_diffrn_measured_fraction_theta_full 0.992
_diffrn_measured_fraction_theta_max 0.992
_diffrn_measurement_device_type 'Bruker-Nonius APEX II CCD camera on \k-goniostat'
_diffrn_measurement_method '\f & \w scans'
_diffrn_radiation_monochromator '10cm confocal mirrors'
_diffrn_radiation_source 'Bruker-Nonius FR591 rotating anode'
_diffrn_radiation_type MoK\a
_diffrn_radiation_wavelength 0.71073
_diffrn_reflns_av_R_equivalents 0.0258
_diffrn_reflns_av_sigmaI/netI 0.0210
_diffrn_reflns_limit_h_max 10
_diffrn_reflns_limit_h_min -10
_diffrn_reflns_limit_k_max 10
_diffrn_reflns_limit_k_min -10
_diffrn_reflns_limit_l_max 14
_diffrn_reflns_limit_l_min -14
_diffrn_reflns_number 9499
_diffrn_reflns_theta_full 27.50
_diffrn_reflns_theta_max 27.50
_diffrn_reflns_theta_min 3.16
_exptl_absorpt_coefficient_mu 0.119
_exptl_absorpt_correction_T_max 0.9906
_exptl_absorpt_correction_T_min 0.9882
_exptl_absorpt_correction_type multi-scan
_exptl_absorpt_process_details 'SADABS 2007/2 (Sheldrick, G.M., 2007)'
_exptl_crystal_colour colourless
_exptl_crystal_density_diffrn 1.515
_exptl_crystal_density_method 'not measured'
_exptl_crystal_description prism
_exptl_crystal_F_000 336
_exptl_crystal_size_max 0.10
_exptl_crystal_size_mid 0.10
_exptl_crystal_size_min 0.08
_refine_diff_density_max 0.243
_refine_diff_density_min -0.221
_refine_diff_density_rms 0.042
_refine_ls_extinction_method none
_refine_ls_goodness_of_fit_ref 1.085
_refine_ls_hydrogen_treatment constr
_refine_ls_matrix_type full
_refine_ls_number_parameters 109
_refine_ls_number_reflns 1637
_refine_ls_number_restraints 0
_refine_ls_restrained_S_all 1.085
_refine_ls_R_factor_all 0.0430
_refine_ls_R_factor_gt 0.0377
_refine_ls_shift/su_max 0.000
_refine_ls_shift/su_mean 0.000
_refine_ls_structure_factor_coef Fsqd
_refine_ls_weighting_details 'calc w=1/[\s^2^(Fo^2^)+(0.0387P)^2^+0.3578P] where P=(Fo^2^+2Fc^2^)/3'
_refine_ls_weighting_scheme calc
_refine_ls_wR_factor_gt 0.0923
_refine_ls_wR_factor_ref 0.0978
_reflns_number_gt 1487
_reflns_number_total 1637
_reflns_threshold_expression >2sigma(I)
_cod_data_source_file eCrystal-371.cif
_cod_data_source_block 2007may0012
_cod_depositor_comments
;
Citation :
Sample, Donated and Huth, Susanne L. and Hursthouse, Michael B. (2007) 
University of Southampton, Crystal Structure Report Archive. 
(doi:10.5258/ecrystals/371)

More at:
http://ecrystals.chem.soton.ac.uk/371/

The following automatic conversions were performed:

'_symmetry_cell_setting' value 'Monoclinic' changed to 'monoclinic'
according to the built-in table from CIF Core dictionary named
'cif_core.dic' version 2.4.1 from 2010-06-29.

Automatic conversion script
Id: cif_fix_values 3392 2015-05-12 13:50:21Z andrius 
;
_cod_original_sg_symbol_H-M P2(1)/c
_cod_database_code 1519836

loop_
_symmetry_equiv_pos_as_xyz
'x, y, z'
'-x, y+1/2, -z+1/2'
'-x, -y, -z'
'x, -y-1/2, z-1/2'

loop_
_atom_site_label
_atom_site_type_symbol
_atom_site_fract_x
_atom_site_fract_y
_atom_site_fract_z
_atom_site_U_iso_or_equiv
_atom_site_adp_type
_atom_site_occupancy
_atom_site_symmetry_multiplicity
_atom_site_calc_flag
_atom_site_refinement_flags
_atom_site_disorder_assembly
_atom_site_disorder_group
C1 C 0.55974(15) 0.42477(17) 1.18226(12) 0.0242(3) Uani 1 1 d . . .
H1 H 0.5602 0.5440 1.1796 0.029 Uiso 1 1 calc R . .
C2 C 0.64465(15) 0.33016(16) 1.09152(11) 0.0214(3) Uani 1 1 d . . .
C3 C 0.75119(15) 0.13815(15) 0.98297(11) 0.0203(3) Uani 1 1 d . . .
C4 C 0.66034(15) 0.15483(16) 1.07918(11) 0.0212(3) Uani 1 1 d . . .
H4 H 0.6175 0.0688 1.1269 0.025 Uiso 1 1 calc R . .
C5 C 0.81050(15) -0.00798(16) 0.92428(11) 0.0207(3) Uani 1 1 d . . .
C6 C 0.93061(16) -0.14377(17) 0.78467(13) 0.0264(3) Uani 1 1 d . . .
H6 H 0.9880 -0.1673 0.7156 0.032 Uiso 1 1 calc R . .
C7 C 0.87625(16) -0.26095(17) 0.85908(13) 0.0271(3) Uani 1 1 d . . .
H7 H 0.8879 -0.3791 0.8522 0.033 Uiso 1 1 calc R . .
C8 C 0.79790(16) -0.17353(17) 0.95015(12) 0.0248(3) Uani 1 1 d . . .
H8 H 0.7469 -0.2216 1.0159 0.030 Uiso 1 1 calc R . .
N1 N 0.71901(14) 0.41481(14) 1.00998(10) 0.0264(3) Uani 1 1 d . . .
O1 O 0.48943(12) 0.35473(12) 1.26000(8) 0.0276(2) Uani 1 1 d . . .
O2 O 0.78812(11) 0.29225(11) 0.93918(8) 0.0246(2) Uani 1 1 d . . .
O3 O 0.89187(11) 0.01457(12) 0.82225(8) 0.0246(2) Uani 1 1 d . . .

loop_
_atom_site_aniso_label
_atom_site_aniso_U_11
_atom_site_aniso_U_22
_atom_site_aniso_U_33
_atom_site_aniso_U_23
_atom_site_aniso_U_13
_atom_site_aniso_U_12
C1 0.0252(6) 0.0236(6) 0.0237(6) -0.0034(5) 0.0011(5) 0.0017(5)
C2 0.0225(6) 0.0217(6) 0.0201(6) -0.0009(5) 0.0019(5) -0.0003(5)
C3 0.0215(6) 0.0193(6) 0.0201(6) 0.0013(5) 0.0017(4) -0.0023(5)
C4 0.0224(6) 0.0206(6) 0.0209(6) 0.0010(5) 0.0035(5) -0.0012(5)
C5 0.0196(5) 0.0237(6) 0.0192(6) -0.0007(5) 0.0039(4) -0.0016(5)
C6 0.0260(6) 0.0261(6) 0.0278(7) -0.0057(5) 0.0068(5) 0.0025(5)
C7 0.0249(6) 0.0226(6) 0.0346(7) -0.0031(5) 0.0064(5) 0.0004(5)
C8 0.0243(6) 0.0237(6) 0.0271(7) 0.0016(5) 0.0061(5) -0.0013(5)
N1 0.0328(6) 0.0206(5) 0.0267(6) -0.0010(4) 0.0081(5) 0.0012(4)
O1 0.0293(5) 0.0301(5) 0.0240(5) -0.0033(4) 0.0061(4) 0.0005(4)
O2 0.0315(5) 0.0193(5) 0.0245(5) 0.0012(4) 0.0099(4) -0.0007(4)
O3 0.0295(5) 0.0227(5) 0.0230(5) -0.0001(4) 0.0100(4) 0.0003(4)

loop_
_atom_type_symbol
_atom_type_description
_atom_type_scat_dispersion_real
_atom_type_scat_dispersion_imag
_atom_type_scat_source
C C 0.0033 0.0016 'International Tables Vol C Tables 4.2.6.8 and 6.1.1.4'
H H 0.0000 0.0000 'International Tables Vol C Tables 4.2.6.8 and 6.1.1.4'
N N 0.0061 0.0033 'International Tables Vol C Tables 4.2.6.8 and 6.1.1.4'
O O 0.0106 0.0060 'International Tables Vol C Tables 4.2.6.8 and 6.1.1.4'

loop_
_geom_angle_atom_site_label_1
_geom_angle_atom_site_label_2
_geom_angle_atom_site_label_3
_geom_angle
_geom_angle_site_symmetry_1
_geom_angle_site_symmetry_3
O1 C1 C2 121.90(12) . .
O1 C1 H1 119.1 . .
C2 C1 H1 119.1 . .
N1 C2 C4 112.91(11) . .
N1 C2 C1 118.52(12) . .
C4 C2 C1 128.57(12) . .
C4 C3 O2 110.13(11) . .
C4 C3 C5 131.55(12) . .
O2 C3 C5 118.32(10) . .
C3 C4 C2 103.51(11) . .
C3 C4 H4 128.2 . .
C2 C4 H4 128.2 . .
C8 C5 O3 110.65(11) . .
C8 C5 C3 131.10(12) . .
O3 C5 C3 118.23(11) . .
C7 C6 O3 110.74(11) . .
C7 C6 H6 124.6 . .
O3 C6 H6 124.6 . .
C6 C7 C8 106.70(12) . .
C6 C7 H7 126.6 . .
C8 C7 H7 126.6 . .
C5 C8 C7 106.22(12) . .
C5 C8 H8 126.9 . .
C7 C8 H8 126.9 . .
C2 N1 O2 105.03(10) . .
C3 O2 N1 108.41(9) . .
C5 O3 C6 105.69(10) . .

loop_
_geom_bond_atom_site_label_1
_geom_bond_atom_site_label_2
_geom_bond_distance
_geom_bond_site_symmetry_2
C1 O1 1.2117(16) .
C1 C2 1.4766(17) .
C1 H1 0.9500 .
C2 N1 1.3170(16) .
C2 C4 1.4101(17) .
C3 C4 1.3571(17) .
C3 O2 1.3631(15) .
C3 C5 1.4376(17) .
C4 H4 0.9500 .
C5 C8 1.3552(18) .
C5 O3 1.3714(14) .
C6 C7 1.3456(19) .
C6 O3 1.3737(16) .
C6 H6 0.9500 .
C7 C8 1.4225(18) .
C7 H7 0.9500 .
C8 H8 0.9500 .
N1 O2 1.4012(14) .
